data_4305979
loop_
_publ_author_name
'Nobuto Yoshinari'
'Takumi Konno'

_publ_contact_author
;
     Takumi Konno
  Department of Chemistry, Graduate School of Science, Osaka University, 
Toyonaka, Osaka, 560-0043, Japan
;
_publ_contact_author_email ' konno@chem.sci.osaka-u.ac.jp '
_publ_contact_author_fax ' +81-6-6850-5765 '
_publ_contact_author_phone ' +81-6-6850-5765 '
_publ_section_title
;
Separation and Optical Resolution of a Pair of atrop Diastereomers of the
Octahedral Rhodium(III) Complex with a Nine-Membered S,S-Chelate Ring
;
_journal_name_full 'Inorganic Chemistry'
_journal_page_first 7450
_journal_page_last 7452
_journal_paper_doi 10.1021/ic800910e
_journal_volume 47
_journal_year 2008
_chemical_formula_moiety 'C20 H30 N3 Rh S3, H2 O, 2(Cl)'
_chemical_formula_sum 'C20 H32 Cl2 N3 O Rh S3'
_chemical_formula_weight 600.48
_chemical_melting_point ?
_chemical_name_systematic
; 
 ? 
;
_space_group_IT_number 2
_symmetry_cell_setting triclinic
_symmetry_Int_Tables_number 2
_symmetry_space_group_name_Hall '-P 1'
_symmetry_space_group_name_H-M 'P -1'
_atom_sites_solution_hydrogens geom
_atom_sites_solution_primary direct
_atom_sites_solution_secondary difmap
_audit_creation_method SHELXL-97
_cell_angle_alpha 83.776(12)
_cell_angle_beta 75.004(14)
_cell_angle_gamma 86.571(12)
_cell_formula_units_Z 2
_cell_length_a 9.6465(18)
_cell_length_b 10.9607(17)
_cell_length_c 12.3005(14)
_cell_measurement_reflns_used 25
_cell_measurement_temperature 296(2)
_cell_measurement_theta_max 15.0
_cell_measurement_theta_min 14.8
_cell_volume 1248.2(3)
_computing_cell_refinement 'MSC/AFC Diffractometer Control'
_computing_data_collection 'MSC/AFC Diffractometer Control'
_computing_data_reduction CrystalStructure
_computing_molecular_graphics 'ORTEP 3.2. (    )'
_computing_publication_material 'CrystalStructure 3.6.0'
_computing_structure_refinement 'SHELXL-97 (Sheldrick, 1997)'
_computing_structure_solution SIR92
_diffrn_ambient_temperature 296(2)
_diffrn_measured_fraction_theta_full 0.998
_diffrn_measured_fraction_theta_max 0.998
_diffrn_measurement_device_type 'Rigaku AFC5R'
_diffrn_measurement_method \w-2\q
_diffrn_radiation_monochromator graphite
_diffrn_radiation_source 'fine-focus sealed tube'
_diffrn_radiation_type MoK\a
_diffrn_radiation_wavelength 0.71069
_diffrn_reflns_av_R_equivalents 0.0166
_diffrn_reflns_av_sigmaI/netI 0.0317
_diffrn_reflns_limit_h_max 0
_diffrn_reflns_limit_h_min -13
_diffrn_reflns_limit_k_max 15
_diffrn_reflns_limit_k_min -15
_diffrn_reflns_limit_l_max 16
_diffrn_reflns_limit_l_min -17
_diffrn_reflns_number 7686
_diffrn_reflns_theta_full 30.02
_diffrn_reflns_theta_max 30.02
_diffrn_reflns_theta_min 2.66
_diffrn_standards_decay_% 2.35
_diffrn_standards_interval_count 0
_diffrn_standards_number 3
_exptl_absorpt_coefficient_mu 1.167
_exptl_absorpt_correction_T_max 0.7591
_exptl_absorpt_correction_T_min 0.6855
_exptl_absorpt_correction_type psi-scan
_exptl_absorpt_process_details '(North, Phillips & Mathews, 1968)'
_exptl_crystal_colour orange
_exptl_crystal_density_diffrn 1.598
_exptl_crystal_density_method 'not measured'
_exptl_crystal_description block
_exptl_crystal_F_000 616
_exptl_crystal_size_max 0.35
_exptl_crystal_size_mid 0.30
_exptl_crystal_size_min 0.25
_refine_diff_density_max 0.479
_refine_diff_density_min -0.411
_refine_diff_density_rms 0.064
_refine_ls_extinction_coef 0.0042(3)
_refine_ls_extinction_expression Fc^*^=kFc[1+0.001xFc^2^\l^3^/sin(2\q)]^-1/4^
_refine_ls_extinction_method SHELXL
_refine_ls_goodness_of_fit_ref 1.027
_refine_ls_hydrogen_treatment mixed
_refine_ls_matrix_type full
_refine_ls_number_parameters 306
_refine_ls_number_reflns 7285
_refine_ls_number_restraints 0
_refine_ls_restrained_S_all 1.027
_refine_ls_R_factor_all 0.0405
_refine_ls_R_factor_gt 0.0240
_refine_ls_shift/su_max 0.001
_refine_ls_shift/su_mean 0.000
_refine_ls_structure_factor_coef Fsqd
_refine_ls_weighting_details 'calc w=1/[\s^2^(Fo^2^)+(0.0236P)^2^+0.2771P] where P=(Fo^2^+2Fc^2^)/3'
_refine_ls_weighting_scheme calc
_refine_ls_wR_factor_gt 0.0562
_refine_ls_wR_factor_ref 0.0602
_reflns_number_gt 5937
_reflns_number_total 7285
_reflns_threshold_expression >2sigma(I)
_cod_data_source_file ic800910e_si_002_2.cif
_cod_data_source_block '[1b]'
_cod_depositor_comments
;
The following automatic conversions were performed:

'_chemical_melting_point' value 'not measured' was changed to '?' -
the value is undefined or not
given.

'_exptl_absorpt_correction_type' tag value 'psi-scans' was
replaced with 'psi-scan' value.

Automatic conversion script
Id: cif_fix_values 1646 2011-03-28 12:23:43Z adriana 
;
_cod_database_code 4305979

loop_
_symmetry_equiv_pos_as_xyz
'x, y, z'
'-x, -y, -z'

loop_
_atom_site_label
_atom_site_type_symbol
_atom_site_fract_x
_atom_site_fract_y
_atom_site_fract_z
_atom_site_U_iso_or_equiv
_atom_site_adp_type
_atom_site_occupancy
_atom_site_symmetry_multiplicity
_atom_site_calc_flag
_atom_site_refinement_flags
_atom_site_disorder_assembly
_atom_site_disorder_group
Rh1 Rh 0.230449(15) 0.205351(13) 0.158417(12) 0.02375(4) Uani 1 1 d . . .
Cl1 Cl 0.58725(6) 0.92725(5) 0.17179(5) 0.04239(12) Uani 1 1 d . . .
Cl2 Cl 0.34857(6) 0.64994(7) 0.00827(5) 0.04946(15) Uani 1 1 d . . .
S1 S 0.12997(6) 0.10008(5) 0.33352(4) 0.03663(11) Uani 1 1 d . . .
S2 S 0.02077(5) 0.20429(5) 0.10056(4) 0.02972(10) Uani 1 1 d . . .
S3 S 0.19238(5) 0.39935(4) 0.22190(4) 0.02678(9) Uani 1 1 d . . .
O1 O 0.4016(4) 0.6852(2) 0.24849(18) 0.0772(8) Uani 1 1 d . . .
H1 H 0.448(5) 0.752(4) 0.239(4) 0.122(17) Uiso 1 1 d . . .
H2 H 0.366(5) 0.678(4) 0.182(4) 0.124(16) Uiso 1 1 d . . .
N1 N 0.2788(2) 0.02906(17) 0.10404(17) 0.0371(4) Uani 1 1 d . . .
H3 H 0.372(3) 0.011(2) 0.113(2) 0.050(8) Uiso 1 1 d . . .
H4 H 0.284(3) 0.031(3) 0.033(3) 0.061(9) Uiso 1 1 d . . .
N2 N 0.31508(19) 0.29947(18) -0.00667(15) 0.0330(3) Uani 1 1 d . . .
H5 H 0.355(3) 0.244(2) -0.049(2) 0.048(7) Uiso 1 1 d . . .
H6 H 0.379(3) 0.347(2) -0.004(2) 0.038(7) Uiso 1 1 d . . .
N3 N 0.42590(18) 0.20345(16) 0.20393(16) 0.0309(3) Uani 1 1 d . . .
H7 H 0.490(3) 0.231(2) 0.144(2) 0.040(7) Uiso 1 1 d . . .
H8 H 0.448(3) 0.129(3) 0.227(2) 0.048(7) Uiso 1 1 d . . .
C1 C 0.1726(3) -0.0561(2) 0.2956(2) 0.0521(6) Uani 1 1 d . . .
H9 H 0.2652 -0.0828 0.3086 0.063 Uiso 1 1 calc R . .
H10 H 0.1010 -0.1106 0.3431 0.063 Uiso 1 1 calc R . .
C2 C 0.1765(3) -0.0634(2) 0.1733(2) 0.0468(6) Uani 1 1 d . . .
H11 H 0.2080 -0.1451 0.1519 0.056 Uiso 1 1 calc R . .
H12 H 0.0816 -0.0460 0.1613 0.056 Uiso 1 1 calc R . .
C3 C 0.0801(2) 0.2804(2) -0.04190(17) 0.0400(5) Uani 1 1 d . . .
H13 H 0.1123 0.2189 -0.0949 0.048 Uiso 1 1 calc R . .
H14 H -0.0002 0.3267 -0.0617 0.048 Uiso 1 1 calc R . .
C4 C 0.2007(2) 0.3659(2) -0.05176(17) 0.0397(5) Uani 1 1 d . . .
H15 H 0.2393 0.3959 -0.1304 0.048 Uiso 1 1 calc R . .
H16 H 0.1646 0.4360 -0.0096 0.048 Uiso 1 1 calc R . .
C5 C 0.3653(2) 0.41109(19) 0.2530(2) 0.0372(4) Uani 1 1 d . . .
H17 H 0.4341 0.4446 0.1856 0.045 Uiso 1 1 calc R . .
H18 H 0.3557 0.4664 0.3111 0.045 Uiso 1 1 calc R . .
C6 C 0.4188(2) 0.2866(2) 0.29252(19) 0.0369(4) Uani 1 1 d . . .
H19 H 0.5132 0.2925 0.3052 0.044 Uiso 1 1 calc R . .
H20 H 0.3541 0.2551 0.3630 0.044 Uiso 1 1 calc R . .
C7 C -0.11526(19) 0.31335(18) 0.16966(16) 0.0300(4) Uani 1 1 d . . .
H21 H -0.0696 0.3873 0.1774 0.036 Uiso 1 1 calc R . .
H22 H -0.1821 0.3358 0.1234 0.036 Uiso 1 1 calc R . .
C8 C -0.19575(19) 0.25810(18) 0.28493(16) 0.0293(4) Uani 1 1 d . . .
C9 C -0.2448(2) 0.1387(2) 0.2973(2) 0.0401(5) Uani 1 1 d . . .
H23 H -0.2240 0.0933 0.2351 0.048 Uiso 1 1 calc R . .
C10 C -0.3237(3) 0.0870(2) 0.4007(2) 0.0476(6) Uani 1 1 d . . .
H24 H -0.3539 0.0069 0.4078 0.057 Uiso 1 1 calc R . .
C11 C -0.3578(3) 0.1539(3) 0.4930(2) 0.0499(6) Uani 1 1 d . . .
H25 H -0.4110 0.1190 0.5625 0.060 Uiso 1 1 calc R . .
C12 C -0.3126(2) 0.2733(2) 0.48218(18) 0.0425(5) Uani 1 1 d . . .
H26 H -0.3367 0.3184 0.5447 0.051 Uiso 1 1 calc R . .
C13 C -0.2313(2) 0.32711(19) 0.37894(16) 0.0315(4) Uani 1 1 d . . .
C14 C -0.1922(2) 0.45790(19) 0.37128(15) 0.0313(4) Uani 1 1 d . . .
C15 C -0.3014(2) 0.5491(2) 0.3757(2) 0.0421(5) Uani 1 1 d . . .
H27 H -0.3951 0.5264 0.3836 0.051 Uiso 1 1 calc R . .
C16 C -0.2722(3) 0.6719(2) 0.3684(2) 0.0503(6) Uani 1 1 d . . .
H28 H -0.3460 0.7311 0.3722 0.060 Uiso 1 1 calc R . .
C17 C -0.1336(3) 0.7066(2) 0.3557(2) 0.0493(6) Uani 1 1 d . . .
H29 H -0.1136 0.7894 0.3495 0.059 Uiso 1 1 calc R . .
C18 C -0.0238(2) 0.6183(2) 0.35204(18) 0.0384(4) Uani 1 1 d . . .
H30 H 0.0696 0.6423 0.3435 0.046 Uiso 1 1 calc R . .
C19 C -0.0520(2) 0.49364(18) 0.36110(15) 0.0296(4) Uani 1 1 d . . .
C20 C 0.0674(2) 0.39912(19) 0.36277(15) 0.0305(4) Uani 1 1 d . . .
H31 H 0.0275 0.3185 0.3860 0.037 Uiso 1 1 calc R . .
H32 H 0.1187 0.4171 0.4171 0.037 Uiso 1 1 calc R . .

loop_
_atom_site_aniso_label
_atom_site_aniso_U_11
_atom_site_aniso_U_22
_atom_site_aniso_U_33
_atom_site_aniso_U_23
_atom_site_aniso_U_13
_atom_site_aniso_U_12
Rh1 0.02172(7) 0.02442(7) 0.02526(7) -0.00407(5) -0.00615(5) 0.00181(5)
Cl1 0.0475(3) 0.0368(3) 0.0453(3) -0.0133(2) -0.0142(2) 0.0073(2)
Cl2 0.0383(3) 0.0707(4) 0.0405(3) 0.0044(3) -0.0132(2) -0.0141(3)
S1 0.0391(3) 0.0346(3) 0.0337(2) 0.00358(19) -0.0072(2) -0.0033(2)
S2 0.0258(2) 0.0352(2) 0.0303(2) -0.00946(18) -0.00913(17) 0.00217(17)
S3 0.0250(2) 0.0269(2) 0.0277(2) -0.00446(16) -0.00525(16) 0.00204(16)
O1 0.139(2) 0.0458(12) 0.0444(11) -0.0034(9) -0.0180(13) -0.0151(14)
N1 0.0377(10) 0.0331(9) 0.0433(10) -0.0115(8) -0.0136(8) 0.0065(7)
N2 0.0305(8) 0.0371(9) 0.0295(8) -0.0067(7) -0.0029(7) -0.0013(7)
N3 0.0245(8) 0.0304(8) 0.0386(9) -0.0055(7) -0.0095(7) 0.0036(6)
C1 0.0633(16) 0.0325(11) 0.0586(15) 0.0075(10) -0.0161(13) -0.0048(11)
C2 0.0490(13) 0.0277(10) 0.0678(16) -0.0080(10) -0.0205(12) -0.0034(9)
C3 0.0396(11) 0.0565(13) 0.0260(9) -0.0098(9) -0.0119(8) 0.0074(10)
C4 0.0466(12) 0.0417(11) 0.0280(9) 0.0003(8) -0.0072(9) 0.0040(9)
C5 0.0271(9) 0.0354(10) 0.0501(12) -0.0124(9) -0.0071(8) -0.0053(8)
C6 0.0279(9) 0.0436(11) 0.0444(11) -0.0124(9) -0.0164(8) 0.0033(8)
C7 0.0239(8) 0.0366(10) 0.0305(9) -0.0052(7) -0.0089(7) 0.0047(7)
C8 0.0190(7) 0.0365(10) 0.0329(9) -0.0051(7) -0.0072(7) 0.0011(7)
C9 0.0289(10) 0.0425(12) 0.0509(13) -0.0105(10) -0.0105(9) -0.0037(8)
C10 0.0378(12) 0.0448(13) 0.0592(15) 0.0043(11) -0.0118(11) -0.0123(10)
C11 0.0431(13) 0.0623(16) 0.0421(12) 0.0090(11) -0.0095(10) -0.0162(11)
C12 0.0369(11) 0.0583(14) 0.0309(10) -0.0036(9) -0.0048(8) -0.0074(10)
C13 0.0239(8) 0.0411(10) 0.0298(9) -0.0042(8) -0.0074(7) -0.0004(7)
C14 0.0291(9) 0.0388(10) 0.0247(8) -0.0080(7) -0.0038(7) 0.0046(8)
C15 0.0314(10) 0.0482(13) 0.0458(12) -0.0103(10) -0.0084(9) 0.0104(9)
C16 0.0493(14) 0.0460(13) 0.0529(14) -0.0097(11) -0.0109(11) 0.0197(11)
C17 0.0584(15) 0.0339(11) 0.0519(14) -0.0085(10) -0.0078(11) 0.0075(10)
C18 0.0388(11) 0.0353(10) 0.0398(11) -0.0103(8) -0.0050(9) 0.0002(9)
C19 0.0304(9) 0.0340(9) 0.0233(8) -0.0077(7) -0.0041(7) 0.0033(7)
C20 0.0285(9) 0.0361(10) 0.0261(8) -0.0058(7) -0.0052(7) 0.0032(7)

loop_
_atom_type_symbol
_atom_type_description
_atom_type_scat_dispersion_real
_atom_type_scat_dispersion_imag
_atom_type_scat_source
C C 0.0033 0.0016 'International Tables Vol C Tables 4.2.6.8 and 6.1.1.4'
H H 0.0000 0.0000 'International Tables Vol C Tables 4.2.6.8 and 6.1.1.4'
O O 0.0106 0.0060 'International Tables Vol C Tables 4.2.6.8 and 6.1.1.4'
N N 0.0061 0.0033 'International Tables Vol C Tables 4.2.6.8 and 6.1.1.4'
S S 0.1246 0.1234 'International Tables Vol C Tables 4.2.6.8 and 6.1.1.4'
Cl Cl 0.1484 0.1585 'International Tables Vol C Tables 4.2.6.8 and 6.1.1.4'
Rh Rh -1.1178 0.9187 'International Tables Vol C Tables 4.2.6.8 and 6.1.1.4'

loop_
_geom_angle_atom_site_label_1
_geom_angle_atom_site_label_2
_geom_angle_atom_site_label_3
_geom_angle
_geom_angle_site_symmetry_1
_geom_angle_site_symmetry_3
_geom_angle_publ_flag
N3 Rh1 N1 90.61(7) . . y
N3 Rh1 N2 93.92(7) . . y
N1 Rh1 N2 94.51(8) . . y
N3 Rh1 S2 177.40(5) . . y
N1 Rh1 S2 87.62(6) . . y
N2 Rh1 S2 84.33(5) . . y
N3 Rh1 S3 85.34(5) . . y
N1 Rh1 S3 175.95(6) . . y
N2 Rh1 S3 85.80(5) . . y
S2 Rh1 S3 96.43(2) . . y
N3 Rh1 S1 88.72(6) . . y
N1 Rh1 S1 84.41(6) . . y
N2 Rh1 S1 177.16(5) . . y
S2 Rh1 S1 92.99(2) . . y
S3 Rh1 S1 95.47(2) . . y
C1 S1 Rh1 98.79(9) . . ?
C3 S2 C7 102.12(10) . . ?
C3 S2 Rh1 99.97(7) . . ?
C7 S2 Rh1 112.21(6) . . ?
C5 S3 C20 102.18(10) . . ?
C5 S3 Rh1 97.74(7) . . ?
C20 S3 Rh1 112.46(7) . . ?
H1 O1 H2 109(4) . . ?
C2 N1 Rh1 112.19(14) . . ?
C2 N1 H3 110.8(16) . . ?
Rh1 N1 H3 103.6(16) . . ?
C2 N1 H4 112(2) . . ?
Rh1 N1 H4 110(2) . . ?
H3 N1 H4 107(2) . . ?
C4 N2 Rh1 111.82(13) . . ?
C4 N2 H5 110.6(18) . . ?
Rh1 N2 H5 105.7(18) . . ?
C4 N2 H6 111.1(17) . . ?
Rh1 N2 H6 110.1(17) . . ?
H5 N2 H6 107(2) . . ?
C6 N3 Rh1 111.50(12) . . ?
C6 N3 H7 107.7(16) . . ?
Rh1 N3 H7 106.8(16) . . ?
C6 N3 H8 110.4(17) . . ?
Rh1 N3 H8 109.5(17) . . ?
H7 N3 H8 111(2) . . ?
C2 C1 S1 110.67(16) . . ?
C2 C1 H9 109.5 . . ?
S1 C1 H9 109.5 . . ?
C2 C1 H10 109.5 . . ?
S1 C1 H10 109.5 . . ?
H9 C1 H10 108.1 . . ?
N1 C2 C1 107.77(19) . . ?
N1 C2 H11 110.2 . . ?
C1 C2 H11 110.2 . . ?
N1 C2 H12 110.2 . . ?
C1 C2 H12 110.2 . . ?
H11 C2 H12 108.5 . . ?
C4 C3 S2 111.68(14) . . ?
C4 C3 H13 109.3 . . ?
S2 C3 H13 109.3 . . ?
C4 C3 H14 109.3 . . ?
S2 C3 H14 109.3 . . ?
H13 C3 H14 107.9 . . ?
N2 C4 C3 109.41(18) . . ?
N2 C4 H15 109.8 . . ?
C3 C4 H15 109.8 . . ?
N2 C4 H16 109.8 . . ?
C3 C4 H16 109.8 . . ?
H15 C4 H16 108.2 . . ?
C6 C5 S3 110.31(14) . . ?
C6 C5 H17 109.6 . . ?
S3 C5 H17 109.6 . . ?
C6 C5 H18 109.6 . . ?
S3 C5 H18 109.6 . . ?
H17 C5 H18 108.1 . . ?
N3 C6 C5 108.07(17) . . ?
N3 C6 H19 110.1 . . ?
C5 C6 H19 110.1 . . ?
N3 C6 H20 110.1 . . ?
C5 C6 H20 110.1 . . ?
H19 C6 H20 108.4 . . ?
C8 C7 S2 110.58(13) . . ?
C8 C7 H21 109.5 . . ?
S2 C7 H21 109.5 . . ?
C8 C7 H22 109.5 . . ?
S2 C7 H22 109.5 . . ?
H21 C7 H22 108.1 . . ?
C9 C8 C13 118.97(19) . . ?
C9 C8 C7 119.47(18) . . ?
C13 C8 C7 121.41(18) . . ?
C10 C9 C8 121.0(2) . . ?
C10 C9 H23 119.5 . . ?
C8 C9 H23 119.5 . . ?
C11 C10 C9 120.2(2) . . ?
C11 C10 H24 119.9 . . ?
C9 C10 H24 119.9 . . ?
C10 C11 C12 119.8(2) . . ?
C10 C11 H25 120.1 . . ?
C12 C11 H25 120.1 . . ?
C11 C12 C13 121.1(2) . . ?
C11 C12 H26 119.4 . . ?
C13 C12 H26 119.4 . . ?
C12 C13 C8 118.9(2) . . ?
C12 C13 C14 118.53(18) . . ?
C8 C13 C14 122.48(17) . . ?
C19 C14 C15 118.6(2) . . ?
C19 C14 C13 123.09(17) . . ?
C15 C14 C13 118.28(19) . . ?
C16 C15 C14 121.2(2) . . ?
C16 C15 H27 119.4 . . ?
C14 C15 H27 119.4 . . ?
C17 C16 C15 119.9(2) . . ?
C17 C16 H28 120.0 . . ?
C15 C16 H28 120.0 . . ?
C16 C17 C18 120.1(2) . . ?
C16 C17 H29 120.0 . . ?
C18 C17 H29 120.0 . . ?
C17 C18 C19 120.7(2) . . ?
C17 C18 H30 119.7 . . ?
C19 C18 H30 119.7 . . ?
C18 C19 C14 119.51(19) . . ?
C18 C19 C20 119.74(18) . . ?
C14 C19 C20 120.73(18) . . ?
C19 C20 S3 110.33(13) . . ?
C19 C20 H31 109.6 . . ?
S3 C20 H31 109.6 . . ?
C19 C20 H32 109.6 . . ?
S3 C20 H32 109.6 . . ?
H31 C20 H32 108.1 . . ?

loop_
_geom_bond_atom_site_label_1
_geom_bond_atom_site_label_2
_geom_bond_distance
_geom_bond_site_symmetry_2
_geom_bond_publ_flag
Rh1 N3 2.0995(17) . y
Rh1 N1 2.0999(18) . y
Rh1 N2 2.1547(18) . y
Rh1 S2 2.3125(6) . y
Rh1 S3 2.3204(6) . y
Rh1 S1 2.3291(6) . y
S1 C1 1.819(3) . ?
S2 C3 1.821(2) . ?
S2 C7 1.8244(19) . ?
S3 C5 1.819(2) . ?
S3 C20 1.8367(19) . ?
O1 H1 0.86(5) . ?
O1 H2 0.97(5) . ?
N1 C2 1.491(3) . ?
N1 H3 0.94(3) . ?
N1 H4 0.86(3) . ?
N2 C4 1.480(3) . ?
N2 H5 0.85(3) . ?
N2 H6 0.84(3) . ?
N3 C6 1.481(3) . ?
N3 H7 0.87(3) . ?
N3 H8 0.87(3) . ?
C1 C2 1.506(4) . ?
C1 H9 0.9700 . ?
C1 H10 0.9700 . ?
C2 H11 0.9700 . ?
C2 H12 0.9700 . ?
C3 C4 1.510(3) . ?
C3 H13 0.9700 . ?
C3 H14 0.9700 . ?
C4 H15 0.9700 . ?
C4 H16 0.9700 . ?
C5 C6 1.505(3) . ?
C5 H17 0.9700 . ?
C5 H18 0.9700 . ?
C6 H19 0.9700 . ?
C6 H20 0.9700 . ?
C7 C8 1.510(3) . ?
C7 H21 0.9700 . ?
C7 H22 0.9700 . ?
C8 C9 1.398(3) . ?
C8 C13 1.407(3) . ?
C9 C10 1.382(3) . ?
C9 H23 0.9300 . ?
C10 C11 1.376(4) . ?
C10 H24 0.9300 . ?
C11 C12 1.386(3) . ?
C11 H25 0.9300 . ?
C12 C13 1.397(3) . ?
C12 H26 0.9300 . ?
C13 C14 1.491(3) . ?
C14 C19 1.400(3) . ?
C14 C15 1.403(3) . ?
C15 C16 1.380(3) . ?
C15 H27 0.9300 . ?
C16 C17 1.377(4) . ?
C16 H28 0.9300 . ?
C17 C18 1.387(3) . ?
C17 H29 0.9300 . ?
C18 C19 1.396(3) . ?
C18 H30 0.9300 . ?
C19 C20 1.506(3) . ?
C20 H31 0.9700 . ?
C20 H32 0.9700 . ?

loop_
_geom_hbond_atom_site_label_D
_geom_hbond_atom_site_label_H
_geom_hbond_atom_site_label_A
_geom_hbond_distance_DH
_geom_hbond_distance_HA
_geom_hbond_distance_DA
_geom_hbond_angle_DHA
_geom_hbond_site_symmetry_A
O1 H1 Cl1 0.86(5) 2.36(5) 3.208(3) 168(4) .
O1 H2 Cl2 0.97(5) 2.24(5) 3.193(3) 164(4) .
N1 H3 Cl1 0.94(3) 2.47(3) 3.388(2) 166(2) 1_545
N1 H4 Cl1 0.86(3) 2.51(3) 3.296(2) 152(3) 2_665
N2 H5 Cl1 0.85(3) 2.49(3) 3.319(2) 166(2) 2_665
N2 H6 Cl2 0.84(3) 2.62(3) 3.319(2) 142(2) 2_665
N3 H7 Cl2 0.87(3) 2.41(3) 3.271(2) 168(2) 2_665
N3 H8 Cl1 0.87(3) 2.58(3) 3.3348(18) 146(2) 1_545
C7 H22 Cl2 0.97 2.55 3.503(2) 168.4 2_565

loop_
_geom_torsion_atom_site_label_1
_geom_torsion_atom_site_label_2
_geom_torsion_atom_site_label_3
_geom_torsion_atom_site_label_4
_geom_torsion
_geom_torsion_site_symmetry_1
_geom_torsion_site_symmetry_2
_geom_torsion_site_symmetry_3
_geom_torsion_site_symmetry_4
_geom_torsion_publ_flag
N3 Rh1 S1 C1 -88.89(11) . . . . ?
N1 Rh1 S1 C1 1.85(11) . . . . ?
S2 Rh1 S1 C1 89.16(10) . . . . ?
S3 Rh1 S1 C1 -174.09(9) . . . . ?
N1 Rh1 S2 C3 -93.76(10) . . . . ?
N2 Rh1 S2 C3 1.01(9) . . . . ?
S3 Rh1 S2 C3 86.12(8) . . . . ?
S1 Rh1 S2 C3 -178.03(8) . . . . ?
N1 Rh1 S2 C7 158.66(9) . . . . ?
N2 Rh1 S2 C7 -106.57(9) . . . . ?
S3 Rh1 S2 C7 -21.46(7) . . . . y
S1 Rh1 S2 C7 74.39(7) . . . . ?
N3 Rh1 S3 C5 4.40(9) . . . . ?
N2 Rh1 S3 C5 -89.88(9) . . . . ?
S2 Rh1 S3 C5 -173.69(8) . . . . ?
S1 Rh1 S3 C5 92.66(8) . . . . ?
N3 Rh1 S3 C20 -102.26(9) . . . . ?
N2 Rh1 S3 C20 163.46(8) . . . . ?
S2 Rh1 S3 C20 79.65(7) . . . . y
S1 Rh1 S3 C20 -13.99(7) . . . . ?
N3 Rh1 N1 C2 115.62(16) . . . . ?
N2 Rh1 N1 C2 -150.41(16) . . . . ?
S2 Rh1 N1 C2 -66.28(15) . . . . ?
S1 Rh1 N1 C2 26.96(15) . . . . ?
N3 Rh1 N2 C4 -156.03(14) . . . . ?
N1 Rh1 N2 C4 113.05(15) . . . . ?
S2 Rh1 N2 C4 25.90(14) . . . . ?
S3 Rh1 N2 C4 -71.00(14) . . . . ?
N1 Rh1 N3 C6 -155.28(15) . . . . ?
N2 Rh1 N3 C6 110.15(15) . . . . ?
S3 Rh1 N3 C6 24.70(14) . . . . ?
S1 Rh1 N3 C6 -70.89(14) . . . . ?
Rh1 S1 C1 C2 -30.1(2) . . . . ?
Rh1 N1 C2 C1 -53.2(2) . . . . ?
S1 C1 C2 N1 54.5(2) . . . . y
C7 S2 C3 C4 88.11(17) . . . . ?
Rh1 S2 C3 C4 -27.38(16) . . . . ?
Rh1 N2 C4 C3 -50.13(19) . . . . ?
S2 C3 C4 N2 51.2(2) . . . . y
C20 S3 C5 C6 82.10(16) . . . . ?
Rh1 S3 C5 C6 -32.97(16) . . . . ?
Rh1 N3 C6 C5 -52.35(19) . . . . ?
S3 C5 C6 N3 56.8(2) . . . . y
C3 S2 C7 C8 170.93(14) . . . . ?
Rh1 S2 C7 C8 -82.87(13) . . . . y
S2 C7 C8 C9 -46.0(2) . . . . ?
S2 C7 C8 C13 138.43(16) . . . . y
C13 C8 C9 C10 -1.8(3) . . . . ?
C7 C8 C9 C10 -177.43(19) . . . . ?
C8 C9 C10 C11 1.3(4) . . . . ?
C9 C10 C11 C12 -0.1(4) . . . . ?
C10 C11 C12 C13 -0.6(4) . . . . ?
C11 C12 C13 C8 0.1(3) . . . . ?
C11 C12 C13 C14 177.0(2) . . . . ?
C9 C8 C13 C12 1.1(3) . . . . ?
C7 C8 C13 C12 176.60(18) . . . . ?
C9 C8 C13 C14 -175.68(18) . . . . ?
C7 C8 C13 C14 -0.1(3) . . . . y
C12 C13 C14 C19 109.2(2) . . . . ?
C8 C13 C14 C19 -74.1(3) . . . . y
C12 C13 C14 C15 -70.1(3) . . . . ?
C8 C13 C14 C15 106.6(2) . . . . ?
C19 C14 C15 C16 1.0(3) . . . . ?
C13 C14 C15 C16 -179.7(2) . . . . ?
C14 C15 C16 C17 0.6(4) . . . . ?
C15 C16 C17 C18 -1.1(4) . . . . ?
C16 C17 C18 C19 0.0(4) . . . . ?
C17 C18 C19 C14 1.5(3) . . . . ?
C17 C18 C19 C20 -177.0(2) . . . . ?
C15 C14 C19 C18 -2.0(3) . . . . ?
C13 C14 C19 C18 178.67(18) . . . . ?
C15 C14 C19 C20 176.46(18) . . . . ?
C13 C14 C19 C20 -2.9(3) . . . . y
C18 C19 C20 S3 -71.8(2) . . . . ?
C14 C19 C20 S3 109.73(18) . . . . y
C5 S3 C20 C19 129.05(15) . . . . ?
Rh1 S3 C20 C19 -127.17(13) . . . . y
